data_4109481
loop_
_publ_author_name
'Sushanta K. Pal'
'Mikhail E. Itkis'
'Fook S. Tham'
'Robert W. Reed'
'Richard T. Oakley'
'Bruno Donnadieu'
'Robert C. Haddon'

_publ_section_title
;
 Phenalenyl-Based Neutral Radical Molecular Conductors: Substituent
 Effects on Solid-State Structures and Properties
;
_journal_name_full 'Journal of the American Chemical Society'
_journal_page_first 7163
_journal_page_last 7174
_journal_paper_doi 10.1021/ja070103i
_journal_volume 129
_journal_year 2007
_chemical_formula_sum 'C84 H88 B2 N4 O4'
_chemical_formula_weight 1239.20
_chemical_name_systematic
;
 ?
;
_space_group_IT_number 15
_symmetry_cell_setting monoclinic
_symmetry_space_group_name_Hall '-C 2yc'
_symmetry_space_group_name_H-M 'C 1 2/c 1'
_atom_sites_solution_hydrogens geom
_atom_sites_solution_primary direct
_atom_sites_solution_secondary difmap
_audit_creation_method SHELXL-97
_cell_angle_alpha 90.00
_cell_angle_beta 99.1190(10)
_cell_angle_gamma 90.00
_cell_formula_units_Z 4
_cell_length_a 17.7417(6)
_cell_length_b 14.1192(5)
_cell_length_c 25.9092(9)
_cell_measurement_reflns_used 5027
_cell_measurement_temperature 100(2)
_cell_measurement_theta_max 31.47
_cell_measurement_theta_min 2.32
_cell_volume 6408.2(4)
_computing_cell_refinement 'Bruker SMART'
_computing_data_collection 'Bruker SMART'
_computing_data_reduction 'Bruker SAINT'
_computing_molecular_graphics 'Bruker SHELXTL'
_computing_publication_material 'Bruker SHELXTL'
_computing_structure_refinement 'SHELXL-97 (Sheldrick, 1997)'
_computing_structure_solution 'SHELXS-97 (Sheldrick, 1990)'
_diffrn_ambient_temperature 100(2)
_diffrn_measured_fraction_theta_full 1.000
_diffrn_measured_fraction_theta_max 1.000
_diffrn_measurement_device_type 'CCD area detector'
_diffrn_measurement_method 'phi and omega scans'
_diffrn_radiation_monochromator graphite
_diffrn_radiation_source 'Normal-focus sealed tube'
_diffrn_radiation_type MoK\a
_diffrn_radiation_wavelength 0.71073
_diffrn_reflns_av_R_equivalents 0.0410
_diffrn_reflns_av_sigmaI/netI 0.0335
_diffrn_reflns_limit_h_max 25
_diffrn_reflns_limit_h_min -25
_diffrn_reflns_limit_k_max 20
_diffrn_reflns_limit_k_min -20
_diffrn_reflns_limit_l_max 37
_diffrn_reflns_limit_l_min -36
_diffrn_reflns_number 50217
_diffrn_reflns_theta_full 30.51
_diffrn_reflns_theta_max 30.51
_diffrn_reflns_theta_min 1.59
_exptl_absorpt_coefficient_mu 0.078
_exptl_absorpt_correction_T_max 0.9921
_exptl_absorpt_correction_T_min 0.9805
_exptl_absorpt_correction_type multi-scan
_exptl_absorpt_process_details 'Bruker SADABS'
_exptl_crystal_colour black
_exptl_crystal_density_diffrn 1.284
_exptl_crystal_density_meas 0
_exptl_crystal_description needle
_exptl_crystal_F_000 2648
_exptl_crystal_size_max 0.25
_exptl_crystal_size_mid 0.12
_exptl_crystal_size_min 0.10
_refine_diff_density_max 0.526
_refine_diff_density_min -0.202
_refine_diff_density_rms 0.056
_refine_ls_extinction_method none
_refine_ls_goodness_of_fit_ref 1.022
_refine_ls_hydrogen_treatment mixed
_refine_ls_matrix_type full
_refine_ls_number_parameters 541
_refine_ls_number_reflns 9778
_refine_ls_number_restraints 282
_refine_ls_restrained_S_all 1.010
_refine_ls_R_factor_all 0.0740
_refine_ls_R_factor_gt 0.0497
_refine_ls_shift/su_max 0.001
_refine_ls_shift/su_mean 0.000
_refine_ls_structure_factor_coef Fsqd
_refine_ls_weighting_details 'calc w=1/[\s^2^(Fo^2^)+(0.0850P)^2^+1.7355P] where P=(Fo^2^+2Fc^2^)/3'
_refine_ls_weighting_scheme calc
_refine_ls_wR_factor_gt 0.1264
_refine_ls_wR_factor_ref 0.1413
_reflns_number_gt 7121
_reflns_number_total 9778
_reflns_threshold_expression >2sigma(I)
_cod_data_source_file ja070103isi20070327_094332.cif
_cod_data_source_block rh89_0m
_cod_database_code 4109481

loop_
_symmetry_equiv_pos_as_xyz
'x, y, z'
'-x, y, -z+1/2'
'x+1/2, y+1/2, z'
'-x+1/2, y+1/2, -z+1/2'
'-x, -y, -z'
'x, -y, z-1/2'
'-x+1/2, -y+1/2, -z'
'x+1/2, -y+1/2, z-1/2'

loop_
_atom_site_label
_atom_site_type_symbol
_atom_site_fract_x
_atom_site_fract_y
_atom_site_fract_z
_atom_site_U_iso_or_equiv
_atom_site_adp_type
_atom_site_occupancy
_atom_site_symmetry_multiplicity
_atom_site_calc_flag
_atom_site_refinement_flags
_atom_site_disorder_assembly
_atom_site_disorder_group
B1 B 0.12183(7) 0.97809(9) 0.08792(5) 0.0170(2) Uani 1 1 d . A .
O1 O 0.09633(5) 0.94139(6) 0.03454(3) 0.01906(17) Uani 1 1 d . . .
C1 C 0.10969(7) 0.85436(8) 0.01980(4) 0.0176(2) Uani 1 1 d . . .
C2 C 0.06618(7) 0.82074(9) -0.02742(4) 0.0214(2) Uani 1 1 d . . .
H2A H 0.0297 0.8610 -0.0474 0.025(4) Uiso 1 1 calc R . .
C3 C 0.07662(7) 0.73088(9) -0.04419(5) 0.0225(2) Uani 1 1 d . . .
H3A H 0.0460 0.7085 -0.0752 0.036(4) Uiso 1 1 calc R . .
C3A C 0.13275(7) 0.66983(9) -0.01606(5) 0.0202(2) Uani 1 1 d . . .
C4 C 0.14645(8) 0.57790(9) -0.03356(5) 0.0256(3) Uani 1 1 d . . .
H4A H 0.1159 0.5540 -0.0642 0.033(4) Uiso 1 1 calc R . .
C5 C 0.20362(8) 0.52197(9) -0.00678(5) 0.0278(3) Uani 1 1 d . . .
H5A H 0.2126 0.4604 -0.0193 0.037(4) Uiso 1 1 calc R . .
C6 C 0.24811(8) 0.55608(9) 0.03865(5) 0.0244(3) Uani 1 1 d . . .
H6A H 0.2875 0.5175 0.0568 0.029(4) Uiso 1 1 calc R . .
C6A C 0.23561(7) 0.64599(8) 0.05782(4) 0.0191(2) Uani 1 1 d . . .
C7 C 0.28156(7) 0.68465(9) 0.10355(5) 0.0196(2) Uani 1 1 d . . .
H7A H 0.3229 0.6480 0.1209 0.027(4) Uiso 1 1 calc R . .
C8 C 0.26857(7) 0.77099(8) 0.12296(4) 0.0189(2) Uani 1 1 d . . .
H8A H 0.3004 0.7930 0.1536 0.027(4) Uiso 1 1 calc R . .
C9 C 0.20707(6) 0.83038(8) 0.09789(4) 0.0162(2) Uani 1 1 d . . .
C9A C 0.16445(6) 0.79639(8) 0.04935(4) 0.0164(2) Uani 1 1 d . . .
C9B C 0.17735(7) 0.70409(8) 0.03042(4) 0.0177(2) Uani 1 1 d . . .
N1 N 0.18725(6) 0.91212(7) 0.11695(4) 0.01654(19) Uani 1 1 d . . .
O2 O 0.15553(5) 1.06981(6) 0.08184(3) 0.01955(18) Uani 1 1 d . . .
C11 C 0.13502(7) 1.14895(8) 0.10541(4) 0.0175(2) Uani 1 1 d . . .
C12 C 0.17248(7) 1.23224(9) 0.09751(5) 0.0217(2) Uani 1 1 d . . .
H12A H 0.2137 1.2319 0.0782 0.024(4) Uiso 1 1 calc R . .
C13 C 0.14939(7) 1.31733(9) 0.11822(5) 0.0221(2) Uani 1 1 d . . .
H13A H 0.1738 1.3748 0.1114 0.031(4) Uiso 1 1 calc R . .
C13A C 0.09175(7) 1.31916(8) 0.14840(5) 0.0189(2) Uani 1 1 d . . .
C14 C 0.05955(7) 1.40723(8) 0.16435(5) 0.0214(2) Uani 1 1 d . . .
H14A H 0.0781 1.4655 0.1530 0.028(4) Uiso 1 1 calc R . .
C15 C 0.00494(7) 1.40938(8) 0.19437(5) 0.0220(2) Uani 1 1 d . . .
H15 H -0.0187 1.4681 0.1998 0.028(4) Uiso 1 1 calc R . .
C16 C -0.02034(7) 1.32181(8) 0.21988(5) 0.0188(2) Uani 1 1 d . . .
H16 H -0.0768 1.3258 0.2191 0.023(4) Uiso 1 1 calc R . .
C16A C -0.00367(6) 1.23362(8) 0.19069(4) 0.0171(2) Uani 1 1 d . . .
C17 C -0.04276(6) 1.15022(8) 0.19497(4) 0.0185(2) Uani 1 1 d . . .
H17A H -0.0836 1.1503 0.2147 0.024(4) Uiso 1 1 calc R . .
C18 C -0.02499(7) 1.06531(8) 0.17153(4) 0.0184(2) Uani 1 1 d . . .
H18A H -0.0540 1.0100 0.1756 0.021(4) Uiso 1 1 calc R . .
C19 C 0.03472(6) 1.06069(8) 0.14234(4) 0.0161(2) Uani 1 1 d . A .
C19A C 0.07594(6) 1.14668(8) 0.13667(4) 0.0159(2) Uani 1 1 d . . .
C19B C 0.05576(6) 1.23282(8) 0.15975(4) 0.0163(2) Uani 1 1 d . . .
N2 N 0.05552(5) 0.98000(7) 0.11818(4) 0.01695(19) Uani 1 1 d . . .
C21 C 0.22422(7) 0.95275(8) 0.16796(4) 0.0177(2) Uani 1 1 d . . .
H21A H 0.1906 1.0066 0.1750 0.018(3) Uiso 1 1 calc R . .
C22 C 0.30117(7) 0.99833(9) 0.16270(5) 0.0210(2) Uani 1 1 d . . .
H22A H 0.3355 0.9489 0.1524 0.024(4) Uiso 1 1 calc R . .
H22B H 0.2930 1.0459 0.1343 0.022(4) Uiso 1 1 calc R . .
C23 C 0.34059(7) 1.04646(10) 0.21283(5) 0.0241(3) Uani 1 1 d . . .
H23A H 0.3503 0.9976 0.2405 0.028(4) Uiso 1 1 calc R . .
H23B H 0.3909 1.0700 0.2064 0.039(5) Uiso 1 1 calc R . .
C24 C 0.29858(8) 1.12867(10) 0.23395(5) 0.0277(3) Uani 1 1 d . . .
H24A H 0.2837 1.1740 0.2050 0.042(5) Uiso 1 1 calc R . .
H24B H 0.3352 1.1617 0.2608 0.041(5) Uiso 1 1 calc R . .
C25 C 0.22708(7) 1.10577(9) 0.25809(5) 0.0252(3) Uani 1 1 d . . .
H25A H 0.1828 1.1031 0.2296 0.033(4) Uiso 1 1 calc R . .
H25B H 0.2181 1.1587 0.2814 0.030(4) Uiso 1 1 calc R . .
C26 C 0.22931(8) 1.01298(10) 0.28951(5) 0.0261(3) Uani 1 1 d . . .
H26A H 0.2834 0.9965 0.3019 0.027(4) Uiso 1 1 calc R . .
H26B H 0.2050 1.0246 0.3208 0.039(5) Uiso 1 1 calc R . .
C27 C 0.19025(8) 0.92746(10) 0.26031(5) 0.0254(3) Uani 1 1 d . . .
H27A H 0.1371 0.9459 0.2463 0.029(4) Uiso 1 1 calc R . .
H27B H 0.1876 0.8765 0.2862 0.028(4) Uiso 1 1 calc R . .
C28 C 0.22578(7) 0.88523(9) 0.21512(4) 0.0219(2) Uani 1 1 d . . .
H28A H 0.1980 0.8265 0.2031 0.020(4) Uiso 1 1 calc R . .
H28B H 0.2794 0.8678 0.2283 0.027(4) Uiso 1 1 calc R . .
C31 C 0.0081(2) 0.8913(3) 0.11301(19) 0.0145(7) Uani 0.766(5) 1 d PDU A 1
H31A H 0.0362 0.8445 0.0942 0.010(4) Uiso 0.766(5) 1 calc PR A 1
C32 C -0.06780(17) 0.9115(2) 0.07672(11) 0.0217(5) Uani 0.766(5) 1 d PDU A 1
H32A H -0.0911 0.9686 0.0897 0.028(5) Uiso 0.766(5) 1 calc PR A 1
H32B H -0.0564 0.9263 0.0414 0.035(6) Uiso 0.766(5) 1 calc PR A 1
C33 C -0.12660(12) 0.83125(13) 0.07175(10) 0.0276(5) Uani 0.766(5) 1 d PDU A 1
H33A H -0.1750 0.8555 0.0518 0.037(6) Uiso 0.766(5) 1 calc PR A 1
H33B H -0.1365 0.8151 0.1073 0.027(5) Uiso 0.766(5) 1 calc PR A 1
C34 C -0.1057(3) 0.7398(3) 0.04544(16) 0.0322(8) Uani 0.766(5) 1 d PDU A 1
H34A H -0.0960 0.7562 0.0099 0.045(7) Uiso 0.766(5) 1 calc PR A 1
H34B H -0.1509 0.6977 0.0412 0.049(7) Uiso 0.766(5) 1 calc PR A 1
C35 C -0.0370(2) 0.6826(4) 0.07250(13) 0.0279(7) Uani 0.766(5) 1 d PDU A 1
H35A H 0.0104 0.7139 0.0658 0.041(7) Uiso 0.766(5) 1 calc PR A 1
H35B H -0.0386 0.6187 0.0566 0.027(5) Uiso 0.766(5) 1 calc PR A 1
C36 C -0.03371(17) 0.67175(16) 0.13224(10) 0.0317(5) Uani 0.766(5) 1 d PDU A 1
H36A H -0.0860 0.6807 0.1403 0.035(6) Uiso 0.766(5) 1 calc PR A 1
H36B H -0.0183 0.6059 0.1419 0.049(7) Uiso 0.766(5) 1 calc PR A 1
C37 C 0.02011(16) 0.73903(14) 0.16752(8) 0.0303(5) Uani 0.766(5) 1 d PDU A 1
H37A H 0.0230 0.7169 0.2040 0.046(7) Uiso 0.766(5) 1 calc PR A 1
H37B H 0.0718 0.7323 0.1581 0.030(5) Uiso 0.766(5) 1 calc PR A 1
C38 C 0.00025(17) 0.8453(2) 0.16621(14) 0.0211(6) Uani 0.766(5) 1 d PDU A 1
H38A H 0.0346 0.8782 0.1944 0.031(6) Uiso 0.766(5) 1 calc PR A 1
H38B H -0.0528 0.8534 0.1729 0.025(5) Uiso 0.766(5) 1 calc PR A 1
C31D C 0.0101(8) 0.8972(12) 0.1215(6) 0.022(3) Uani 0.234(5) 1 d PDU A 2
H31B H 0.0324 0.8540 0.0973 0.026 Uiso 0.234(5) 1 calc PR A 2
C32D C -0.0738(6) 0.9017(7) 0.0936(3) 0.0240(18) Uani 0.234(5) 1 d PDU A 2
H32C H -0.1067 0.8918 0.1206 0.029 Uiso 0.234(5) 1 calc PR A 2
H32D H -0.0832 0.9671 0.0804 0.029 Uiso 0.234(5) 1 calc PR A 2
C33D C -0.1023(4) 0.8353(5) 0.0485(3) 0.0310(16) Uani 0.234(5) 1 d PDU A 2
H33C H -0.0707 0.8458 0.0208 0.037 Uiso 0.234(5) 1 calc PR A 2
H33D H -0.1552 0.8540 0.0340 0.037 Uiso 0.234(5) 1 calc PR A 2
C34D C -0.1023(10) 0.7296(9) 0.0600(6) 0.041(3) Uani 0.234(5) 1 d PDU A 2
H34C H -0.1356 0.7189 0.0868 0.049 Uiso 0.234(5) 1 calc PR A 2
H34D H -0.1265 0.6970 0.0278 0.049 Uiso 0.234(5) 1 calc PR A 2
C35D C -0.0275(11) 0.6818(13) 0.0785(6) 0.054(4) Uani 0.234(5) 1 d PDU A 2
H35C H -0.0302 0.6181 0.0624 0.064 Uiso 0.234(5) 1 calc PR A 2
H35D H 0.0120 0.7175 0.0636 0.064 Uiso 0.234(5) 1 calc PR A 2
C36D C 0.0013(6) 0.6691(6) 0.1349(4) 0.041(2) Uani 0.234(5) 1 d PDU A 2
H36C H 0.0577 0.6654 0.1397 0.049 Uiso 0.234(5) 1 calc PR A 2
H36D H -0.0176 0.6075 0.1460 0.049 Uiso 0.234(5) 1 calc PR A 2
C37D C -0.0203(5) 0.7445(5) 0.1708(3) 0.0343(16) Uani 0.234(5) 1 d PDU A 2
H37C H -0.0129 0.7185 0.2068 0.041 Uiso 0.234(5) 1 calc PR A 2
H37D H -0.0754 0.7581 0.1607 0.041 Uiso 0.234(5) 1 calc PR A 2
C38D C 0.0231(6) 0.8376(8) 0.1719(5) 0.027(2) Uani 0.234(5) 1 d PDU A 2
H38C H 0.0783 0.8235 0.1806 0.032 Uiso 0.234(5) 1 calc PR A 2
H38D H 0.0091 0.8767 0.2006 0.032 Uiso 0.234(5) 1 calc PR A 2

loop_
_atom_site_aniso_label
_atom_site_aniso_U_11
_atom_site_aniso_U_22
_atom_site_aniso_U_33
_atom_site_aniso_U_23
_atom_site_aniso_U_13
_atom_site_aniso_U_12
B1 0.0182(6) 0.0162(6) 0.0170(5) 0.0004(4) 0.0042(5) 0.0025(4)
O1 0.0230(4) 0.0174(4) 0.0166(4) 0.0014(3) 0.0024(3) 0.0042(3)
C1 0.0190(5) 0.0189(5) 0.0155(5) 0.0014(4) 0.0048(4) 0.0006(4)
C2 0.0225(6) 0.0249(6) 0.0161(5) 0.0021(4) 0.0012(4) 0.0016(5)
C3 0.0237(6) 0.0269(6) 0.0164(5) -0.0018(4) 0.0018(4) -0.0009(5)
C3A 0.0216(6) 0.0220(6) 0.0176(5) -0.0023(4) 0.0051(4) -0.0015(4)
C4 0.0300(7) 0.0244(6) 0.0228(6) -0.0067(5) 0.0052(5) -0.0027(5)
C5 0.0341(7) 0.0198(6) 0.0305(7) -0.0065(5) 0.0086(5) 0.0005(5)
C6 0.0275(6) 0.0192(6) 0.0274(6) -0.0009(5) 0.0068(5) 0.0040(5)
C6A 0.0210(5) 0.0181(5) 0.0190(5) 0.0005(4) 0.0059(4) 0.0016(4)
C7 0.0203(5) 0.0202(5) 0.0187(5) 0.0030(4) 0.0038(4) 0.0037(4)
C8 0.0200(5) 0.0211(6) 0.0153(5) 0.0008(4) 0.0022(4) 0.0032(4)
C9 0.0176(5) 0.0169(5) 0.0148(5) 0.0013(4) 0.0046(4) 0.0011(4)
C9A 0.0174(5) 0.0179(5) 0.0145(5) 0.0005(4) 0.0039(4) 0.0006(4)
C9B 0.0198(5) 0.0184(5) 0.0158(5) -0.0002(4) 0.0060(4) 0.0003(4)
N1 0.0178(4) 0.0172(5) 0.0148(4) -0.0007(3) 0.0032(3) 0.0012(3)
O2 0.0215(4) 0.0161(4) 0.0230(4) -0.0002(3) 0.0096(3) 0.0012(3)
C11 0.0181(5) 0.0164(5) 0.0182(5) 0.0007(4) 0.0034(4) 0.0017(4)
C12 0.0208(6) 0.0213(6) 0.0246(6) 0.0003(5) 0.0085(5) -0.0008(4)
C13 0.0238(6) 0.0171(5) 0.0264(6) 0.0020(4) 0.0069(5) -0.0031(4)
C13A 0.0189(5) 0.0171(5) 0.0206(5) 0.0012(4) 0.0028(4) 0.0002(4)
C14 0.0256(6) 0.0156(5) 0.0230(6) 0.0023(4) 0.0035(5) 0.0010(4)
C15 0.0247(6) 0.0157(5) 0.0256(6) 0.0016(4) 0.0044(5) 0.0040(4)
C16 0.0187(5) 0.0174(5) 0.0207(5) -0.0009(4) 0.0043(4) 0.0017(4)
C16A 0.0157(5) 0.0166(5) 0.0186(5) 0.0002(4) 0.0016(4) 0.0020(4)
C17 0.0150(5) 0.0212(5) 0.0197(5) -0.0011(4) 0.0038(4) 0.0004(4)
C18 0.0170(5) 0.0182(5) 0.0203(5) -0.0007(4) 0.0043(4) -0.0019(4)
C19 0.0152(5) 0.0166(5) 0.0158(5) 0.0006(4) 0.0011(4) 0.0009(4)
C19A 0.0148(5) 0.0164(5) 0.0163(5) 0.0013(4) 0.0014(4) 0.0013(4)
C19B 0.0150(5) 0.0162(5) 0.0173(5) 0.0012(4) 0.0011(4) 0.0012(4)
N2 0.0172(4) 0.0149(4) 0.0193(4) 0.0000(3) 0.0047(4) 0.0000(3)
C21 0.0187(5) 0.0194(5) 0.0153(5) -0.0026(4) 0.0032(4) 0.0012(4)
C22 0.0194(5) 0.0243(6) 0.0201(5) -0.0027(4) 0.0055(4) -0.0004(5)
C23 0.0181(6) 0.0292(6) 0.0250(6) -0.0065(5) 0.0038(5) -0.0006(5)
C24 0.0256(6) 0.0268(7) 0.0313(7) -0.0090(5) 0.0061(5) -0.0021(5)
C25 0.0236(6) 0.0279(6) 0.0242(6) -0.0084(5) 0.0043(5) 0.0025(5)
C26 0.0255(6) 0.0341(7) 0.0191(5) -0.0063(5) 0.0047(5) 0.0017(5)
C27 0.0300(6) 0.0285(6) 0.0192(5) -0.0022(5) 0.0087(5) -0.0001(5)
C28 0.0268(6) 0.0224(6) 0.0168(5) -0.0005(4) 0.0047(4) 0.0024(5)
C31 0.0211(12) 0.0102(10) 0.0133(14) -0.0001(10) 0.0056(8) -0.0034(8)
C32 0.0222(9) 0.0166(10) 0.0243(13) 0.0026(10) -0.0024(10) -0.0015(7)
C33 0.0224(9) 0.0199(8) 0.0388(12) -0.0014(7) 0.0000(8) -0.0030(6)
C34 0.0342(13) 0.0209(11) 0.040(2) -0.0066(11) -0.0002(13) -0.0051(9)
C35 0.0360(14) 0.0193(16) 0.0311(11) -0.0022(10) 0.0141(11) -0.0049(11)
C36 0.0403(14) 0.0166(9) 0.0413(12) 0.0082(7) 0.0165(12) 0.0016(10)
C37 0.0345(12) 0.0263(9) 0.0316(10) 0.0139(7) 0.0103(9) 0.0081(8)
C38 0.0230(15) 0.0192(9) 0.0215(11) 0.0042(7) 0.0044(11) 0.0021(10)
C31D 0.015(4) 0.031(5) 0.018(5) -0.012(3) -0.004(3) 0.013(3)
C32D 0.031(4) 0.016(3) 0.023(4) 0.004(3) 0.000(3) 0.004(2)
C33D 0.025(3) 0.034(3) 0.031(3) -0.002(3) -0.006(3) 0.003(2)
C34D 0.051(5) 0.033(5) 0.037(7) -0.010(4) 0.004(5) -0.012(4)
C35D 0.069(8) 0.010(5) 0.076(6) -0.010(5) -0.007(6) 0.003(5)
C36D 0.041(5) 0.029(3) 0.055(4) 0.004(3) 0.015(4) 0.002(4)
C37D 0.034(4) 0.033(3) 0.036(3) 0.006(2) 0.005(3) -0.003(3)
C38D 0.023(5) 0.036(4) 0.022(4) 0.010(3) 0.005(4) 0.005(4)

loop_
_atom_type_symbol
_atom_type_description
_atom_type_scat_dispersion_real
_atom_type_scat_dispersion_imag
_atom_type_scat_source
C C 0.0033 0.0016 'International Tables Vol C Tables 4.2.6.8 and 6.1.1.4'
H H 0.0000 0.0000 'International Tables Vol C Tables 4.2.6.8 and 6.1.1.4'
B B 0.0013 0.0007 'International Tables Vol C Tables 4.2.6.8 and 6.1.1.4'
N N 0.0061 0.0033 'International Tables Vol C Tables 4.2.6.8 and 6.1.1.4'
O O 0.0106 0.0060 'International Tables Vol C Tables 4.2.6.8 and 6.1.1.4'

loop_
_geom_angle_atom_site_label_1
_geom_angle_atom_site_label_2
_geom_angle_atom_site_label_3
_geom_angle
_geom_angle_site_symmetry_3
O2 B1 O1 106.41(9) .
O2 B1 N2 114.17(9) .
O1 B1 N2 110.05(9) .
O2 B1 N1 107.12(9) .
O1 B1 N1 109.32(9) .
N2 B1 N1 109.63(9) .
C1 O1 B1 123.68(9) .
O1 C1 C9A 121.78(10) .
O1 C1 C2 117.54(10) .
C9A C1 C2 120.68(11) .
C3 C2 C1 120.18(11) .
C2 C3 C3A 121.24(11) .
C4 C3A C9B 119.10(11) .
C4 C3A C3 122.30(11) .
C9B C3A C3 118.58(11) .
C5 C4 C3A 121.02(12) .
C4 C5 C6 119.88(12) .
C6A C6 C5 120.97(12) .
C6 C6A C9B 119.52(11) .
C6 C6A C7 122.61(11) .
C9B C6A C7 117.82(10) .
C8 C7 C6A 122.80(11) .
C7 C8 C9 121.12(11) .
N1 C9 C9A 118.77(10) .
N1 C9 C8 124.33(10) .
C9A C9 C8 116.90(10) .
C1 C9A C9B 118.80(10) .
C1 C9A C9 120.26(10) .
C9B C9A C9 120.93(10) .
C3A C9B C6A 119.49(10) .
C3A C9B C9A 120.44(11) .
C6A C9B C9A 120.07(10) .
C9 N1 C21 124.00(9) .
C9 N1 B1 123.62(9) .
C21 N1 B1 112.37(9) .
C11 O2 B1 123.11(9) .
O2 C11 C12 117.83(10) .
O2 C11 C19A 120.95(10) .
C12 C11 C19A 121.22(10) .
C11 C12 C13 119.71(11) .
C13A C13 C12 121.29(11) .
C13 C13A C19B 119.70(11) .
C13 C13A C14 122.37(11) .
C19B C13A C14 117.54(10) .
C15 C14 C13A 122.58(11) .
C14 C15 C16 122.13(11) .
C15 C16 C16A 111.23(10) .
C15 C16 C16 107.86(8) 2
C16A C16 C16 113.05(8) 2
C17 C16A C19B 117.73(10) .
C17 C16A C16 121.51(10) .
C19B C16A C16 120.69(10) .
C16A C17 C18 122.99(10) .
C19 C18 C17 121.07(10) .
N2 C19 C18 124.41(10) .
N2 C19 C19A 118.34(10) .
C18 C19 C19A 117.24(10) .
C11 C19A C19B 118.43(10) .
C11 C19A C19 120.67(10) .
C19B C19A C19 120.81(10) .
C16A C19B C19A 120.07(10) .
C16A C19B C13A 120.32(10) .
C19A C19B C13A 119.44(10) .
C19 N2 C31D 117.0(8) .
C19 N2 C31 122.9(2) .
C31D N2 C31 8.6(9) .
C19 N2 B1 122.41(9) .
C31D N2 B1 120.5(8) .
C31 N2 B1 114.1(2) .
N1 C21 C22 110.76(9) .
N1 C21 C28 114.37(10) .
C22 C21 C28 115.08(10) .
C23 C22 C21 113.78(10) .
C24 C23 C22 117.23(11) .
C23 C24 C25 117.89(11) .
C24 C25 C26 116.17(11) .
C27 C26 C25 115.98(11) .
C26 C27 C28 118.34(11) .
C27 C28 C21 113.89(10) .
N2 C31 C32 108.8(3) .
N2 C31 C38 113.4(3) .
C32 C31 C38 115.3(3) .
C33 C32 C31 115.6(2) .
C32 C33 C34 116.8(3) .
C33 C34 C35 118.1(3) .
C34 C35 C36 114.2(3) .
C37 C36 C35 117.0(3) .
C38 C37 C36 118.0(2) .
C37 C38 C31 112.0(3) .
N2 C31D C38D 119.2(11) .
N2 C31D C32D 116.6(10) .
C38D C31D C32D 114.9(10) .
C33D C32D C31D 120.7(10) .
C32D C33D C34D 117.7(9) .
C35D C34D C33D 118.4(14) .
C36D C35D C34D 121.3(13) .
C35D C36D C37D 116.3(9) .
C36D C37D C38D 116.5(9) .
C37D C38D C31D 116.7(10) .

loop_
_geom_bond_atom_site_label_1
_geom_bond_atom_site_label_2
_geom_bond_distance
_geom_bond_site_symmetry_2
B1 O2 1.4454(15) .
B1 O1 1.4790(15) .
B1 N2 1.5137(15) .
B1 N1 1.5825(16) .
O1 C1 1.3194(14) .
C1 C9A 1.4014(16) .
C1 C2 1.4209(16) .
C2 C3 1.3632(18) .
C3 C3A 1.4268(17) .
C3A C4 1.4086(17) .
C3A C9B 1.4172(16) .
C4 C5 1.3823(19) .
C5 C6 1.3949(19) .
C6 C6A 1.3936(17) .
C6A C9B 1.4187(16) .
C6A C7 1.4354(17) .
C7 C8 1.3522(16) .
C8 C9 1.4461(16) .
C9 N1 1.3245(14) .
C9 C9A 1.4431(15) .
C9A C9B 1.4237(16) .
N1 C21 1.4938(14) .
O2 C11 1.3506(14) .
C11 C12 1.3819(16) .
C11 C19A 1.4230(16) .
C12 C13 1.4031(17) .
C13 C13A 1.3823(17) .
C13A C19B 1.4283(16) .
C13A C14 1.4555(16) .
C14 C15 1.3355(17) .
C15 C16 1.5035(16) .
C16 C16A 1.5102(16) .
C16 C16 1.612(2) 2
C16A C17 1.3800(16) .
C16A C19B 1.4222(16) .
C17 C18 1.4021(16) .
C18 C19 1.3972(15) .
C19 N2 1.3783(14) .
C19 C19A 1.4368(15) .
C19A C19B 1.4258(15) .
N2 C31D 1.430(15) .
N2 C31 1.503(4) .
C21 C22 1.5349(17) .
C21 C28 1.5465(17) .
C22 C23 1.5330(17) .
C23 C24 1.5269(18) .
C24 C25 1.5349(19) .
C25 C26 1.5396(19) .
C26 C27 1.5311(18) .
C27 C28 1.5352(17) .
C31 C32 1.542(4) .
C31 C38 1.550(4) .
C32 C33 1.531(3) .
C33 C34 1.533(4) .
C34 C35 1.536(4) .
C35 C36 1.547(4) .
C36 C37 1.541(4) .
C37 C38 1.541(3) .
C31D C38D 1.540(13) .
C31D C32D 1.551(12) .
C32D C33D 1.519(10) .
C33D C34D 1.522(13) .
C34D C35D 1.499(14) .
C35D C36D 1.480(13) .
C36D C37D 1.503(11) .
C37D C38D 1.521(12) .

loop_
_geom_torsion_atom_site_label_1
_geom_torsion_atom_site_label_2
_geom_torsion_atom_site_label_3
_geom_torsion_atom_site_label_4
_geom_torsion
_geom_torsion_site_symmetry_1
_geom_torsion_site_symmetry_4
O2 B1 O1 C1 133.54(10) . .
N2 B1 O1 C1 -102.28(12) . .
N1 B1 O1 C1 18.18(14) . .
B1 O1 C1 C9A -15.69(16) . .
B1 O1 C1 C2 164.14(10) . .
O1 C1 C2 C3 -178.96(11) . .
C9A C1 C2 C3 0.87(18) . .
C1 C2 C3 C3A -2.17(18) . .
C2 C3 C3A C4 -177.73(12) . .
C2 C3 C3A C9B 0.73(18) . .
C9B C3A C4 C5 -1.49(19) . .
C3 C3A C4 C5 176.96(12) . .
C3A C4 C5 C6 0.8(2) . .
C4 C5 C6 C6A 0.3(2) . .
C5 C6 C6A C9B -0.72(18) . .
C5 C6 C6A C7 -178.15(12) . .
C6 C6A C7 C8 -178.49(12) . .
C9B C6A C7 C8 4.04(17) . .
C6A C7 C8 C9 -0.65(18) . .
C7 C8 C9 N1 174.36(11) . .
C7 C8 C9 C9A -4.67(16) . .
O1 C1 C9A C9B -178.34(10) . .
C2 C1 C9A C9B 1.84(17) . .
O1 C1 C9A C9 1.30(17) . .
C2 C1 C9A C9 -178.53(10) . .
N1 C9 C9A C1 7.97(16) . .
C8 C9 C9A C1 -172.94(10) . .
N1 C9 C9A C9B -172.40(10) . .
C8 C9 C9A C9B 6.69(16) . .
C4 C3A C9B C6A 1.10(17) . .
C3 C3A C9B C6A -177.41(11) . .
C4 C3A C9B C9A -179.46(11) . .
C3 C3A C9B C9A 2.03(17) . .
C6 C6A C9B C3A -0.02(17) . .
C7 C6A C9B C3A 177.54(10) . .
C6 C6A C9B C9A -179.46(11) . .
C7 C6A C9B C9A -1.90(16) . .
C1 C9A C9B C3A -3.27(16) . .
C9 C9A C9B C3A 177.10(10) . .
C1 C9A C9B C6A 176.17(10) . .
C9 C9A C9B C6A -3.47(17) . .
C9A C9 N1 C21 176.95(10) . .
C8 C9 N1 C21 -2.06(17) . .
C9A C9 N1 B1 -3.42(16) . .
C8 C9 N1 B1 177.56(10) . .
O2 B1 N1 C9 -123.41(11) . .
O1 B1 N1 C9 -8.50(15) . .
N2 B1 N1 C9 112.22(12) . .
O2 B1 N1 C21 56.25(11) . .
O1 B1 N1 C21 171.16(9) . .
N2 B1 N1 C21 -68.12(12) . .
O1 B1 O2 C11 127.93(10) . .
N2 B1 O2 C11 6.34(15) . .
N1 B1 O2 C11 -115.22(11) . .
B1 O2 C11 C12 178.65(11) . .
B1 O2 C11 C19A -2.29(16) . .
O2 C11 C12 C13 175.55(11) . .
C19A C11 C12 C13 -3.50(18) . .
C11 C12 C13 C13A 2.78(19) . .
C12 C13 C13A C19B 1.25(18) . .
C12 C13 C13A C14 -171.38(11) . .
C13 C13A C14 C15 -178.63(12) . .
C19B C13A C14 C15 8.60(18) . .
C13A C14 C15 C16 8.23(19) . .
C14 C15 C16 C16A -24.08(16) . .
C14 C15 C16 C16 100.43(14) . 2
C15 C16 C16A C17 -157.93(11) . .
C16 C16 C16A C17 80.54(15) 2 .
C15 C16 C16A C19B 25.16(15) . .
C16 C16 C16A C19B -96.36(13) 2 .
C19B C16A C17 C18 1.81(17) . .
C16 C16A C17 C18 -175.18(11) . .
C16A C17 C18 C19 0.41(18) . .
C17 C18 C19 N2 -179.97(10) . .
C17 C18 C19 C19A -1.09(16) . .
O2 C11 C19A C19B -178.81(10) . .
C12 C11 C19A C19B 0.21(17) . .
O2 C11 C19A C19 -2.29(16) . .
C12 C11 C19A C19 176.73(11) . .
N2 C19 C19A C11 2.07(16) . .
C18 C19 C19A C11 -176.88(10) . .
N2 C19 C19A C19B 178.50(10) . .
C18 C19 C19A C19B -0.45(16) . .
C17 C16A C19B C19A -3.30(16) . .
C16 C16A C19B C19A 173.72(10) . .
C17 C16A C19B C13A 172.08(10) . .
C16 C16A C19B C13A -10.91(16) . .
C11 C19A C19B C16A 179.19(10) . .
C19 C19A C19B C16A 2.68(16) . .
C11 C19A C19B C13A 3.77(16) . .
C19 C19A C19B C13A -172.73(10) . .
C13 C13A C19B C16A -179.92(11) . .
C14 C13A C19B C16A -6.94(16) . .
C13 C13A C19B C19A -4.52(17) . .
C14 C13A C19B C19A 168.46(10) . .
C18 C19 N2 C31D 3.1(6) . .
C19A C19 N2 C31D -175.8(6) . .
C18 C19 N2 C31 10.4(2) . .
C19A C19 N2 C31 -168.44(19) . .
C18 C19 N2 B1 -178.65(11) . .
C19A C19 N2 B1 2.49(15) . .
O2 B1 N2 C19 -6.46(15) . .
O1 B1 N2 C19 -126.02(11) . .
N1 B1 N2 C19 113.70(11) . .
O2 B1 N2 C31D 171.7(6) . .
O1 B1 N2 C31D 52.2(6) . .
N1 B1 N2 C31D -68.1(6) . .
O2 B1 N2 C31 165.19(18) . .
O1 B1 N2 C31 45.6(2) . .
N1 B1 N2 C31 -74.64(19) . .
C9 N1 C21 C22 78.20(13) . .
B1 N1 C21 C22 -101.46(11) . .
C9 N1 C21 C28 -53.82(14) . .
B1 N1 C21 C28 126.52(10) . .
N1 C21 C22 C23 176.83(10) . .
C28 C21 C22 C23 -51.52(14) . .
C21 C22 C23 C24 -61.41(15) . .
C22 C23 C24 C25 70.85(16) . .
C23 C24 C25 C26 36.62(16) . .
C24 C25 C26 C27 -97.84(13) . .
C25 C26 C27 C28 67.60(15) . .
C26 C27 C28 C21 -65.17(15) . .
N1 C21 C28 C27 -125.27(11) . .
C22 C21 C28 C27 104.82(12) . .
C19 N2 C31 C32 66.1(4) . .
C31D N2 C31 C32 115(5) . .
B1 N2 C31 C32 -105.5(3) . .
C19 N2 C31 C38 -63.6(4) . .
C31D N2 C31 C38 -14(5) . .
B1 N2 C31 C38 124.8(3) . .
N2 C31 C32 C33 -173.9(3) . .
C38 C31 C32 C33 -45.1(5) . .
C31 C32 C33 C34 -65.9(4) . .
C32 C33 C34 C35 64.2(5) . .
C33 C34 C35 C36 43.8(5) . .
C34 C35 C36 C37 -99.4(4) . .
C35 C36 C37 C38 67.3(4) . .
C36 C37 C38 C31 -67.7(4) . .
N2 C31 C38 C37 -129.2(3) . .
C32 C31 C38 C37 104.4(4) . .
C19 N2 C31D C38D -79.6(14) . .
C31 N2 C31D C38D 146(6) . .
B1 N2 C31D C38D 102.1(14) . .
C19 N2 C31D C32D 65.4(14) . .
C31 N2 C31D C32D -69(5) . .
B1 N2 C31D C32D -112.9(12) . .
N2 C31D C32D C33D 117.2(14) . .
C38D C31D C32D C33D -96.3(15) . .
C31D C32D C33D C34D 63.5(15) . .
C32D C33D C34D C35D -62.5(17) . .
C33D C34D C35D C36D 94.1(19) . .
C34D C35D C36D C37D -32(2) . .
C35D C36D C37D C38D -76.3(15) . .
C36D C37D C38D C31D 66.4(15) . .
N2 C31D C38D C37D -173.1(11) . .
C32D C31D C38D C37D 41.3(19) . .
